data_5000191
loop_
_publ_author_name
'Schouten, Arie'
'Kanters, Jan A.'
'Kroon, Jan'
'Comini, Serge'
'Looten, Philippe'
'Mathlouthi, Mohamed'

_publ_section_title
;
 Conformational polymorphism of D-sorbitol (D-glucitol): the crystal and
 molecular structures of D-glucitol 2/3-hydrate and \eD-glucitol
;
_journal_issue 3
_journal_name_full 'Carbohydrate Research'
_journal_page_first 131
_journal_page_last 137
_journal_paper_doi 10.1016/S0008-6215(98)00243-2
_journal_volume 312
_journal_year 1998
_chemical_formula_sum 'C6 H14 O6'
_space_group_IT_number 4
_symmetry_cell_setting monoclinic
_symmetry_space_group_name_Hall 'P 2yb'
_symmetry_space_group_name_H-M 'P 1 21 1'
_cell_angle_alpha 90
_cell_angle_beta 94.446(1)
_cell_angle_gamma 90
_cell_formula_units_Z 4
_cell_length_a 4.7907(1)
_cell_length_b 9.4884(1)
_cell_length_c 17.7307(1)
_cod_original_sg_symbol_H-M 'P 21'
_cod_database_code 5000191

loop_
_symmetry_equiv_pos_site_id
_symmetry_equiv_pos_as_xyz
1 x,y,z
2 -x,1/2+y,-z

loop_
_atom_site_label
_atom_site_type_symbol
_atom_site_fract_x
_atom_site_fract_y
_atom_site_fract_z
O1 O 0.0577(5) 0.1889(3) 0.7212(1)
O2 O 0.5480(4) 0.0409(3) 0.7019(1)
O3 O 0.6610(4) -0.0812(3) 0.5718(1)
O4 O 0.1184(4) -0.0954(3) 0.4917(1)
O5 O 0.5939(4) 0.1625(3) 0.4256(1)
O6 O 0.0398(4) 0.1225(3) 0.3438(1)
C1 C 0.1714(6) 0.1846(4) 0.6488(2)
C2 C 0.3282(5) 0.0488(4) 0.6404(2)
C3 C 0.4784(5) 0.0380(4) 0.5672(2)
C4 C 0.2741(5) 0.0312(4) 0.4951(2)
C5 C 0.4414(5) 0.0337(4) 0.4249(2)
C6 C 0.2535(6) 0.0163(4) 0.3518(2)
O7 O 0.7496(5) -0.2087(3) -0.2393(1)
O8 O 0.5723(4) 0.0228(3) -0.1439(1)
O9 O 1.1056(4) 0.0576(3) -0.0558(1)
O10 O 0.6324(5) 0.1003(3) 0.0267(1)
O11 O 1.1005(5) -0.1761(3) 0.1009(1)
O12 O 0.6128(4) -0.1428(3) 0.1797(1)
C7 C 0.9149(6) -0.1448(4) -0.1776(2)
C8 C 0.7355(6) -0.0959(4) -0.1149(2)
C9 C 0.9251(6) -0.0589(4) -0.0432(2)
C10 C 0.7620(6) -0.0361(4) 0.0273(2)
C11 C 0.9591(6) -0.0433(4) 0.1002(2)
C12 C 0.7976(6) -0.0258(4) 0.1708(2)
H1 H -0.092(9) 0.148(6) 0.718(2)
H2 H 0.29950 0.26530 0.64390
H3 H 0.01810 0.19190 0.60820
H4 H 0.481(9) 0.045(6) 0.739(3)
H5 H 0.19730 -0.03270 0.64380
H6 H 0.564(8) -0.160(6) 0.572(2)
H7 H 0.59650 0.12430 0.56360
H8 H -0.014(9) -0.082(5) 0.517(2)
H9 H 0.14370 0.11370 0.49390
H10 H 0.740(9) 0.160(6) 0.406(2)
H11 H 0.57830 -0.04600 0.42870
H12 H 0.084(9) 0.184(6) 0.310(3)
H13 H 0.36970 0.02130 0.30810
H14 H 0.16440 -0.07790 0.35150
H15 H 0.69(1) -0.155(7) -0.262(3)
H16 H 1.01660 -0.06290 -0.19660
H17 H 1.05540 -0.21350 -0.15650
H18 H 0.441(8) 0.035(6) -0.121(2)
H19 H 0.60590 -0.17390 -0.10280
H20 H 1.015(8) 0.131(6) -0.066(2)
H21 H 1.04930 -0.14230 -0.03220
H22 H 0.50(1) 0.091(6) 0.012(3)
H23 H 0.61470 -0.11040 0.02910
H24 H 1.246(9) -0.178(6) 0.125(2)
H25 H 1.10090 0.03380 0.09910
H26 H 0.711(9) -0.211(6) 0.199(3)
H27 H 0.93170 -0.01840 0.21600
H28 H 0.68730 0.06250 0.16670

loop_
_atom_type_symbol
_atom_type_radius_bond
C 0.68
H 0.23
O 0.68
